data_7026221
loop_
_publ_author_name
'Fortman, George C.'
'Poater, Albert'
'Levell, Jack W.'
'Gaillard, Sylvain'
'Slawin, Alexandra M. Z.'
'Samuel, Ifor D. W.'
'Cavallo, Luigi'
'Nolan, Steven P.'

_publ_section_title
;
 A versatile gold synthon for acetylene C-H bond activation.
;
_journal_issue 43
_journal_name_full 'Dalton transactions (Cambridge, England : 2003)'
_journal_page_first 10382
_journal_page_last 10390
_journal_paper_doi 10.1039/c0dt00276c
_journal_volume 39
_journal_year 2010
_chemical_formula_moiety 'C64 H76 Au2 N4,3(C4 H8 O)'
_chemical_formula_sum 'C76 H100 Au2 N4 O3'
_chemical_formula_weight 1511.53
_chemical_name_systematic
;
?
;
_space_group_IT_number 9
_symmetry_cell_setting monoclinic
_symmetry_space_group_name_Hall 'C -2yc'
_symmetry_space_group_name_H-M 'C 1 c 1'
_atom_sites_solution_hydrogens geom
_atom_sites_solution_primary direct
_atom_sites_solution_secondary difmap
_audit_creation_method SHELXL-97
_cell_angle_alpha 90.00
_cell_angle_beta 96.742(8)
_cell_angle_gamma 90.00
_cell_formula_units_Z 4
_cell_length_a 26.957(7)
_cell_length_b 15.707(4)
_cell_length_c 16.660(4)
_cell_measurement_reflns_used 14328
_cell_measurement_temperature 93(2)
_cell_measurement_theta_max 28.8
_cell_measurement_theta_min 1.8
_cell_volume 7005(3)
_computing_cell_refinement 'CrystalClear (Rigaku Corp., 2004)'
_computing_data_collection 'CrystalClear (Rigaku Corp., 2004)'
_computing_data_reduction 'CrystalClear (Rigaku Corp., 2004)'
_computing_molecular_graphics 'Bruker SHELXTL'
_computing_publication_material 'Bruker SHELXTL'
_computing_structure_refinement 'SHELXL-97 (Sheldrick, 1997)'
_computing_structure_solution 'SHELXS-97 (Sheldrick, 1990)'
_diffrn_ambient_temperature 93(2)
_diffrn_measured_fraction_theta_full 0.986
_diffrn_measured_fraction_theta_max 0.981
_diffrn_measurement_device_type CCD
_diffrn_measurement_method '\w and \f scans'
_diffrn_radiation_monochromator confocal
_diffrn_radiation_source 'rotating anode'
_diffrn_radiation_type MoK\a
_diffrn_radiation_wavelength 0.71073
_diffrn_reflns_av_R_equivalents 0.0373
_diffrn_reflns_av_sigmaI/netI 0.0476
_diffrn_reflns_limit_h_max 32
_diffrn_reflns_limit_h_min -26
_diffrn_reflns_limit_k_max 18
_diffrn_reflns_limit_k_min -18
_diffrn_reflns_limit_l_max 20
_diffrn_reflns_limit_l_min -16
_diffrn_reflns_number 21968
_diffrn_reflns_theta_full 25.00
_diffrn_reflns_theta_max 25.39
_diffrn_reflns_theta_min 2.00
_exptl_absorpt_coefficient_mu 4.232
_exptl_absorpt_correction_T_max 1.000
_exptl_absorpt_correction_T_min 0.607
_exptl_absorpt_correction_type multi-scan
_exptl_absorpt_process_details 'Jacobson, R. (1998) Private communication'
_exptl_crystal_colour Colorless
_exptl_crystal_density_diffrn 1.433
_exptl_crystal_density_method 'not measured'
_exptl_crystal_description Prism
_exptl_crystal_F_000 3064
_exptl_crystal_size_max 0.20
_exptl_crystal_size_mid 0.20
_exptl_crystal_size_min 0.10
_refine_diff_density_max 6.109
_refine_diff_density_min -1.648
_refine_diff_density_rms 0.158
_refine_ls_abs_structure_details 'Flack H D (1983), Acta Cryst. A39, 876-881'
_refine_ls_abs_structure_Flack 0.452(10)
_refine_ls_extinction_method none
_refine_ls_goodness_of_fit_ref 1.044
_refine_ls_hydrogen_treatment constr
_refine_ls_matrix_type full
_refine_ls_number_parameters 767
_refine_ls_number_reflns 9476
_refine_ls_number_restraints 2
_refine_ls_restrained_S_all 1.044
_refine_ls_R_factor_all 0.0471
_refine_ls_R_factor_gt 0.0457
_refine_ls_shift/su_max 0.019
_refine_ls_shift/su_mean 0.002
_refine_ls_structure_factor_coef Fsqd
_refine_ls_weighting_details 'calc w=1/[\s^2^(Fo^2^)+(0.0789P)^2^+37.0907P] where P=(Fo^2^+2Fc^2^)/3'
_refine_ls_weighting_scheme calc
_refine_ls_wR_factor_gt 0.1165
_refine_ls_wR_factor_ref 0.1180
_reflns_number_gt 9224
_reflns_number_total 9476
_reflns_threshold_expression >2sigma(I)
_cod_data_source_file c0dt00276c.txt
_cod_data_source_block 3p
_cod_depositor_comments
;
The following automatic conversions were performed:

'_symmetry_cell_setting' value 'Monoclinic' changed to 'monoclinic'
according to /home/saulius/struct/CIF-dictionaries/cif_core.dic
dictionary named 'cif_core.dic' version 2.4.2 from 2011-04-26.

Automatic conversion script
Id: cif_fix_values 1891 2012-01-12 08:04:46Z andrius 
;
_cod_original_sg_symbol_H-M Cc
_cod_database_code 7026221

loop_
_symmetry_equiv_pos_as_xyz
'x, y, z'
'x, -y, z+1/2'
'x+1/2, y+1/2, z'
'x+1/2, -y+1/2, z+1/2'

loop_
_atom_site_label
_atom_site_type_symbol
_atom_site_fract_x
_atom_site_fract_y
_atom_site_fract_z
_atom_site_U_iso_or_equiv
_atom_site_adp_type
_atom_site_occupancy
_atom_site_symmetry_multiplicity
_atom_site_calc_flag
_atom_site_refinement_flags
Au1 Au 0.138428(13) -0.09753(3) -0.025579(17) 0.02216(11) Uani 1 1 d .
C1 C 0.2098(4) -0.2030(7) 0.1060(6) 0.027(2) Uani 1 1 d .
Au2 Au 0.431991(13) -0.06734(2) 0.417670(16) 0.01996(11) Uani 1 1 d .
C2 C 0.1770(4) -0.1650(8) 0.0628(6) 0.032(3) Uani 1 1 d .
C3 C 0.3667(4) -0.1792(7) 0.2883(6) 0.025(2) Uani 1 1 d .
C4 C 0.3961(4) -0.1370(7) 0.3301(6) 0.025(2) Uani 1 1 d .
C5 C 0.2497(4) -0.2428(7) 0.1543(6) 0.026(2) Uani 1 1 d .
C6 C 0.2885(4) -0.1929(7) 0.1955(6) 0.022(2) Uani 1 1 d .
H6A H 0.2875 -0.1327 0.1907 0.027 Uiso 1 1 calc R
C7 C 0.3285(4) -0.2321(7) 0.2435(6) 0.022(2) Uani 1 1 d .
C8 C 0.3304(4) -0.3211(7) 0.2499(6) 0.030(2) Uani 1 1 d .
H8A H 0.3574 -0.3480 0.2819 0.036 Uiso 1 1 calc R
C9 C 0.2919(5) -0.3704(8) 0.2084(7) 0.035(3) Uani 1 1 d .
H9A H 0.2931 -0.4307 0.2123 0.043 Uiso 1 1 calc R
C10 C 0.2524(4) -0.3313(7) 0.1620(6) 0.031(2) Uani 1 1 d .
H10A H 0.2266 -0.3654 0.1348 0.037 Uiso 1 1 calc R
C11 C 0.1079(4) -0.0287(7) -0.1196(6) 0.021(2) Uani 1 1 d .
N12 N 0.0591(3) -0.0131(6) -0.1444(5) 0.0227(18) Uani 1 1 d .
C13 C 0.0539(5) 0.0342(8) -0.2157(6) 0.034(3) Uani 1 1 d .
H13A H 0.0235 0.0523 -0.2453 0.040 Uiso 1 1 calc R
C14 C 0.0999(4) 0.0493(8) -0.2347(7) 0.029(2) Uani 1 1 d .
H14A H 0.1085 0.0805 -0.2799 0.034 Uiso 1 1 calc R
N15 N 0.1330(3) 0.0104(5) -0.1751(4) 0.0217(17) Uani 1 1 d .
C16 C 0.0185(4) -0.0496(7) -0.1055(6) 0.027(2) Uani 1 1 d .
C17 C 0.0027(4) -0.0041(8) -0.0406(6) 0.029(2) Uani 1 1 d .
C18 C -0.0360(4) -0.0413(9) -0.0036(7) 0.036(3) Uani 1 1 d .
H18A H -0.0473 -0.0145 0.0419 0.043 Uiso 1 1 calc R
C19 C -0.0580(5) -0.1174(8) -0.0329(8) 0.035(3) Uani 1 1 d .
H19A H -0.0854 -0.1400 -0.0087 0.042 Uiso 1 1 calc R
C20 C -0.0409(4) -0.1595(7) -0.0953(6) 0.029(2) Uani 1 1 d .
H20A H -0.0560 -0.2121 -0.1127 0.035 Uiso 1 1 calc R
C21 C -0.0015(4) -0.1272(8) -0.1351(6) 0.030(2) Uani 1 1 d .
C22 C 0.0252(5) 0.0796(8) -0.0101(8) 0.035(3) Uani 1 1 d .
H22A H 0.0502 0.0971 -0.0468 0.042 Uiso 1 1 calc R
C23 C -0.0138(5) 0.1488(9) -0.0119(9) 0.050(3) Uani 1 1 d .
H23A H -0.0313 0.1536 -0.0667 0.075 Uiso 1 1 calc R
H23B H 0.0024 0.2031 0.0039 0.075 Uiso 1 1 calc R
H23C H -0.0378 0.1345 0.0259 0.075 Uiso 1 1 calc R
C24 C 0.0535(6) 0.0709(11) 0.0778(10) 0.046(4) Uani 1 1 d .
H24A H 0.0677 0.1261 0.0955 0.069 Uiso 1 1 calc R
H24B H 0.0803 0.0288 0.0777 0.069 Uiso 1 1 calc R
H24C H 0.0299 0.0524 0.1149 0.069 Uiso 1 1 calc R
C25 C 0.0165(4) -0.1714(7) -0.2043(7) 0.036(3) Uani 1 1 d .
H25A H 0.0433 -0.1361 -0.2246 0.044 Uiso 1 1 calc R
C26 C -0.0249(5) -0.1860(9) -0.2738(7) 0.041(3) Uani 1 1 d .
H26A H -0.0392 -0.1311 -0.2924 0.062 Uiso 1 1 calc R
H26B H -0.0510 -0.2218 -0.2551 0.062 Uiso 1 1 calc R
H26C H -0.0110 -0.2145 -0.3185 0.062 Uiso 1 1 calc R
C27 C 0.0394(6) -0.2605(10) -0.1760(9) 0.049(4) Uani 1 1 d .
H27A H 0.0660 -0.2521 -0.1313 0.073 Uiso 1 1 calc R
H27B H 0.0532 -0.2882 -0.2212 0.073 Uiso 1 1 calc R
H27C H 0.0132 -0.2965 -0.1578 0.073 Uiso 1 1 calc R
C28 C 0.1865(4) 0.0091(7) -0.1727(6) 0.023(2) Uani 1 1 d .
C29 C 0.2086(4) -0.0648(7) -0.1992(6) 0.026(2) Uani 1 1 d .
C30 C 0.2610(4) -0.0641(7) -0.1949(7) 0.030(2) Uani 1 1 d .
H30A H 0.2776 -0.1133 -0.2114 0.036 Uiso 1 1 calc R
C31 C 0.2885(4) 0.0048(7) -0.1680(6) 0.029(2) Uani 1 1 d .
H31A H 0.3238 0.0032 -0.1670 0.034 Uiso 1 1 calc R
C32 C 0.2658(4) 0.0776(7) -0.1419(7) 0.026(3) Uani 1 1 d .
H32A H 0.2854 0.1257 -0.1238 0.032 Uiso 1 1 calc R
C33 C 0.2137(5) 0.0794(7) -0.1425(8) 0.023(3) Uani 1 1 d .
C34 C 0.1786(5) -0.1423(8) -0.2316(7) 0.039(3) Uani 1 1 d .
H34A H 0.1426 -0.1315 -0.2257 0.046 Uiso 1 1 calc R
C35 C 0.1833(5) -0.1555(9) -0.3210(7) 0.041(3) Uani 1 1 d .
H35A H 0.1724 -0.1039 -0.3511 0.062 Uiso 1 1 calc R
H35B H 0.1623 -0.2036 -0.3414 0.062 Uiso 1 1 calc R
H35C H 0.2182 -0.1677 -0.3279 0.062 Uiso 1 1 calc R
C36 C 0.1947(5) -0.2235(7) -0.1843(7) 0.039(3) Uani 1 1 d .
H36A H 0.1915 -0.2148 -0.1269 0.059 Uiso 1 1 calc R
H36B H 0.2296 -0.2363 -0.1909 0.059 Uiso 1 1 calc R
H36C H 0.1734 -0.2710 -0.2050 0.059 Uiso 1 1 calc R
C37 C 0.1879(4) 0.1603(7) -0.1155(6) 0.031(2) Uani 1 1 d .
H37A H 0.1510 0.1532 -0.1300 0.037 Uiso 1 1 calc R
C38 C 0.2036(6) 0.2419(8) -0.1550(11) 0.064(5) Uani 1 1 d .
H38A H 0.1850 0.2901 -0.1361 0.096 Uiso 1 1 calc R
H38B H 0.1964 0.2370 -0.2139 0.096 Uiso 1 1 calc R
H38C H 0.2395 0.2510 -0.1405 0.096 Uiso 1 1 calc R
C39 C 0.1982(7) 0.1664(11) -0.0232(8) 0.070(5) Uani 1 1 d .
H39A H 0.1815 0.2168 -0.0045 0.106 Uiso 1 1 calc R
H39B H 0.2343 0.1710 -0.0073 0.106 Uiso 1 1 calc R
H39C H 0.1854 0.1153 0.0012 0.106 Uiso 1 1 calc R
C41 C 0.4622(4) 0.0017(7) 0.5151(6) 0.026(2) Uani 1 1 d .
N42 N 0.5103(3) 0.0164(6) 0.5461(5) 0.0236(19) Uani 1 1 d .
C43 C 0.5128(4) 0.0655(7) 0.6147(6) 0.024(2) Uani 1 1 d .
H43A H 0.5424 0.0851 0.6460 0.029 Uiso 1 1 calc R
C44 C 0.4653(4) 0.0805(7) 0.6292(7) 0.028(3) Uani 1 1 d .
H44A H 0.4550 0.1114 0.6734 0.033 Uiso 1 1 calc R
N45 N 0.4347(3) 0.0421(5) 0.5671(5) 0.0211(17) Uani 1 1 d .
C46 C 0.5530(4) -0.0165(7) 0.5102(6) 0.024(2) Uani 1 1 d .
C47 C 0.5696(4) 0.0314(7) 0.4476(6) 0.028(2) Uani 1 1 d .
C48 C 0.6117(4) -0.0012(8) 0.4153(7) 0.034(3) Uani 1 1 d .
H48A H 0.6249 0.0290 0.3732 0.041 Uiso 1 1 calc R
C49 C 0.6336(6) -0.0745(10) 0.4429(9) 0.045(4) Uani 1 1 d .
H49A H 0.6611 -0.0958 0.4180 0.054 Uiso 1 1 calc R
C50 C 0.6171(4) -0.1204(8) 0.5075(6) 0.033(3) Uani 1 1 d .
H50A H 0.6337 -0.1709 0.5271 0.040 Uiso 1 1 calc R
C51 C 0.5763(4) -0.0906(7) 0.5417(6) 0.023(2) Uani 1 1 d .
C52 C 0.5430(5) 0.1103(7) 0.4128(7) 0.032(3) Uani 1 1 d .
H52A H 0.5159 0.1238 0.4470 0.038 Uiso 1 1 calc R
C53 C 0.5779(5) 0.1883(9) 0.4150(9) 0.049(3) Uani 1 1 d .
H53A H 0.5937 0.1972 0.4704 0.073 Uiso 1 1 calc R
H53B H 0.5585 0.2388 0.3968 0.073 Uiso 1 1 calc R
H53C H 0.6037 0.1783 0.3793 0.073 Uiso 1 1 calc R
C54 C 0.5189(6) 0.0973(9) 0.3277(9) 0.040(3) Uani 1 1 d .
H54A H 0.4966 0.0479 0.3258 0.061 Uiso 1 1 calc R
H54B H 0.5447 0.0874 0.2920 0.061 Uiso 1 1 calc R
H54C H 0.4996 0.1481 0.3097 0.061 Uiso 1 1 calc R
C55 C 0.5545(4) -0.1456(7) 0.6059(6) 0.029(2) Uani 1 1 d .
H55A H 0.5328 -0.1075 0.6349 0.035 Uiso 1 1 calc R
C56 C 0.5953(4) -0.1802(8) 0.6693(7) 0.037(3) Uani 1 1 d .
H56A H 0.5799 -0.2144 0.7090 0.055 Uiso 1 1 calc R
H56B H 0.6136 -0.1325 0.6968 0.055 Uiso 1 1 calc R
H56C H 0.6184 -0.2157 0.6428 0.055 Uiso 1 1 calc R
C57 C 0.5216(5) -0.2154(9) 0.5680(9) 0.046(3) Uani 1 1 d .
H57A H 0.4961 -0.1909 0.5279 0.069 Uiso 1 1 calc R
H57B H 0.5055 -0.2447 0.6099 0.069 Uiso 1 1 calc R
H57C H 0.5419 -0.2561 0.5414 0.069 Uiso 1 1 calc R
C58 C 0.3802(4) 0.0390(7) 0.5598(6) 0.023(2) Uani 1 1 d .
C59 C 0.3585(4) -0.0350(7) 0.5843(6) 0.026(2) Uani 1 1 d .
C60 C 0.3060(4) -0.0367(8) 0.5768(6) 0.030(2) Uani 1 1 d .
H60A H 0.2894 -0.0852 0.5949 0.036 Uiso 1 1 calc R
C61 C 0.2783(4) 0.0311(7) 0.5437(6) 0.028(2) Uani 1 1 d .
H61A H 0.2428 0.0281 0.5378 0.033 Uiso 1 1 calc R
C62 C 0.3012(5) 0.1030(8) 0.5190(7) 0.030(3) Uani 1 1 d .
H62A H 0.2816 0.1490 0.4958 0.036 Uiso 1 1 calc R
C63 C 0.3544(5) 0.1090(9) 0.5281(8) 0.032(3) Uani 1 1 d .
C64 C 0.3881(4) -0.1106(7) 0.6196(6) 0.025(2) Uani 1 1 d .
H64A H 0.4238 -0.1013 0.6111 0.031 Uiso 1 1 calc R
C65 C 0.3857(5) -0.1151(10) 0.7104(7) 0.040(3) Uani 1 1 d .
H65A H 0.3971 -0.0610 0.7354 0.061 Uiso 1 1 calc R
H65B H 0.4072 -0.1614 0.7336 0.061 Uiso 1 1 calc R
H65C H 0.3512 -0.1258 0.7207 0.061 Uiso 1 1 calc R
C66 C 0.3705(5) -0.1943(9) 0.5758(8) 0.046(3) Uani 1 1 d .
H66A H 0.3729 -0.1886 0.5179 0.069 Uiso 1 1 calc R
H66B H 0.3358 -0.2059 0.5843 0.069 Uiso 1 1 calc R
H66C H 0.3918 -0.2415 0.5977 0.069 Uiso 1 1 calc R
C67 C 0.3794(4) 0.1890(7) 0.4990(6) 0.027(2) Uani 1 1 d .
H67A H 0.4136 0.1927 0.5294 0.032 Uiso 1 1 calc R
C68 C 0.3522(5) 0.2704(8) 0.5147(8) 0.049(3) Uani 1 1 d .
H68A H 0.3492 0.2752 0.5726 0.074 Uiso 1 1 calc R
H68B H 0.3187 0.2694 0.4844 0.074 Uiso 1 1 calc R
H68C H 0.3709 0.3192 0.4973 0.074 Uiso 1 1 calc R
C69 C 0.3857(5) 0.1787(9) 0.4097(7) 0.044(3) Uani 1 1 d .
H69A H 0.4020 0.2294 0.3908 0.066 Uiso 1 1 calc R
H69B H 0.3528 0.1717 0.3785 0.066 Uiso 1 1 calc R
H69C H 0.4062 0.1285 0.4026 0.066 Uiso 1 1 calc R
O70 O 0.4371(5) 0.4260(8) 0.2646(10) 0.089(5) Uani 1 1 d .
C71 C 0.4160(6) 0.3570(13) 0.2197(11) 0.079(6) Uani 1 1 d .
H71A H 0.4341 0.3039 0.2363 0.095 Uiso 1 1 calc R
H71B H 0.4178 0.3663 0.1614 0.095 Uiso 1 1 calc R
C72 C 0.3617(6) 0.3507(10) 0.2362(8) 0.057(4) Uani 1 1 d .
H72A H 0.3387 0.3631 0.1868 0.069 Uiso 1 1 calc R
H72B H 0.3542 0.2933 0.2562 0.069 Uiso 1 1 calc R
C73 C 0.3576(6) 0.4157(10) 0.2987(9) 0.052(4) Uani 1 1 d .
H73A H 0.3632 0.3906 0.3535 0.063 Uiso 1 1 calc R
H73B H 0.3244 0.4435 0.2914 0.063 Uiso 1 1 calc R
C74 C 0.3985(7) 0.4781(12) 0.2853(13) 0.084(6) Uani 1 1 d .
H74A H 0.3873 0.5183 0.2411 0.101 Uiso 1 1 calc R
H74B H 0.4092 0.5109 0.3351 0.101 Uiso 1 1 calc R
O75 O 0.3256(4) 0.4224(7) 0.0454(6) 0.062(3) Uani 1 1 d .
C76 C 0.2948(6) 0.3791(9) -0.0169(9) 0.056(4) Uani 1 1 d .
H76A H 0.2750 0.3347 0.0071 0.067 Uiso 1 1 calc R
H76B H 0.3159 0.3508 -0.0538 0.067 Uiso 1 1 calc R
C77 C 0.2607(6) 0.4406(9) -0.0631(10) 0.057(4) Uani 1 1 d .
H77A H 0.2253 0.4278 -0.0571 0.069 Uiso 1 1 calc R
H77B H 0.2652 0.4400 -0.1212 0.069 Uiso 1 1 calc R
C78 C 0.2764(5) 0.5264(10) -0.0244(8) 0.053(4) Uani 1 1 d .
H78A H 0.2771 0.5715 -0.0658 0.064 Uiso 1 1 calc R
H78B H 0.2538 0.5439 0.0152 0.064 Uiso 1 1 calc R
C79 C 0.3272(5) 0.5083(12) 0.0158(9) 0.064(4) Uani 1 1 d .
H79A H 0.3521 0.5135 -0.0231 0.077 Uiso 1 1 calc R
H79B H 0.3361 0.5485 0.0609 0.077 Uiso 1 1 calc R
O80 O 0.6325(3) 0.1222(7) 0.6551(6) 0.050(2) Uani 1 1 d .
C81 C 0.6714(6) 0.1019(10) 0.6085(8) 0.051(4) Uani 1 1 d .
H81A H 0.6773 0.1493 0.5716 0.061 Uiso 1 1 calc R
H81B H 0.6632 0.0499 0.5760 0.061 Uiso 1 1 calc R
C82 C 0.7178(6) 0.0870(11) 0.6713(10) 0.062(4) Uani 1 1 d .
H82A H 0.7421 0.0483 0.6499 0.074 Uiso 1 1 calc R
H82B H 0.7346 0.1413 0.6879 0.074 Uiso 1 1 calc R
C83 C 0.6956(5) 0.0479(9) 0.7382(8) 0.047(3) Uani 1 1 d .
H83A H 0.7099 0.0729 0.7904 0.056 Uiso 1 1 calc R
H83B H 0.7018 -0.0143 0.7398 0.056 Uiso 1 1 calc R
C84 C 0.6399(5) 0.0664(8) 0.7222(9) 0.048(3) Uani 1 1 d .
H84A H 0.6210 0.0129 0.7103 0.058 Uiso 1 1 calc R
H84B H 0.6280 0.0933 0.7702 0.058 Uiso 1 1 calc R

loop_
_atom_site_aniso_label
_atom_site_aniso_U_11
_atom_site_aniso_U_22
_atom_site_aniso_U_33
_atom_site_aniso_U_23
_atom_site_aniso_U_13
_atom_site_aniso_U_12
Au1 0.0124(2) 0.0349(2) 0.01859(18) 0.00317(16) -0.00057(14) -0.00286(17)
C1 0.019(5) 0.043(6) 0.021(5) 0.003(5) 0.008(5) -0.015(5)
Au2 0.01197(19) 0.0307(2) 0.01698(18) -0.00271(15) 0.00072(14) 0.00141(16)
C2 0.018(5) 0.051(7) 0.025(5) 0.000(5) -0.002(5) -0.010(5)
C3 0.016(5) 0.035(6) 0.022(5) -0.004(4) -0.005(4) -0.010(5)
C4 0.021(5) 0.033(6) 0.024(5) 0.004(4) 0.013(4) 0.003(5)
C5 0.021(6) 0.037(6) 0.020(5) 0.008(4) 0.006(5) 0.004(5)
C6 0.019(5) 0.029(6) 0.020(4) -0.001(4) 0.004(4) -0.004(4)
C7 0.014(5) 0.033(6) 0.018(5) 0.003(4) -0.003(4) 0.005(4)
C8 0.026(6) 0.029(6) 0.032(5) 0.001(4) -0.010(5) 0.006(5)
C9 0.037(7) 0.030(7) 0.038(6) 0.003(5) -0.005(5) 0.003(5)
C10 0.031(6) 0.037(6) 0.026(5) -0.002(4) 0.005(5) 0.003(5)
C11 0.015(5) 0.032(6) 0.016(4) 0.003(4) 0.008(4) 0.001(4)
N12 0.012(4) 0.032(5) 0.023(4) 0.003(3) 0.000(3) -0.003(4)
C13 0.032(7) 0.042(7) 0.023(5) 0.001(5) -0.008(5) 0.004(5)
C14 0.019(6) 0.038(6) 0.028(6) 0.008(5) 0.000(5) -0.001(5)
N15 0.019(4) 0.029(4) 0.017(4) 0.007(3) 0.000(3) -0.003(3)
C16 0.013(5) 0.038(6) 0.031(6) 0.010(5) 0.002(5) 0.004(4)
C17 0.011(5) 0.049(7) 0.027(5) 0.004(5) -0.004(4) 0.004(5)
C18 0.023(6) 0.055(7) 0.032(6) 0.007(5) 0.013(5) 0.006(6)
C19 0.022(7) 0.044(7) 0.041(7) -0.003(6) 0.014(6) -0.011(5)
C20 0.016(5) 0.037(6) 0.034(6) -0.003(5) 0.000(4) -0.008(5)
C21 0.020(6) 0.041(7) 0.027(6) 0.000(5) -0.007(5) -0.002(5)
C22 0.022(6) 0.045(7) 0.039(7) 0.000(5) 0.008(6) 0.007(5)
C23 0.044(8) 0.044(7) 0.064(9) 0.000(7) 0.009(7) 0.007(6)
C24 0.028(9) 0.070(11) 0.037(8) 0.002(7) -0.011(7) -0.001(7)
C25 0.029(6) 0.029(6) 0.050(7) -0.004(5) 0.002(6) -0.003(5)
C26 0.038(7) 0.053(8) 0.034(6) -0.003(6) 0.008(5) -0.014(6)
C27 0.047(9) 0.061(9) 0.039(7) -0.006(6) 0.006(7) 0.010(7)
C28 0.014(5) 0.038(6) 0.016(4) 0.000(4) 0.001(4) 0.008(4)
C29 0.018(6) 0.039(7) 0.021(5) -0.006(4) 0.000(5) -0.007(4)
C30 0.024(6) 0.035(6) 0.032(6) -0.001(4) 0.012(5) 0.004(4)
C31 0.010(5) 0.041(6) 0.033(6) 0.008(5) -0.002(4) -0.003(4)
C32 0.013(6) 0.039(6) 0.025(6) 0.005(4) -0.007(5) -0.010(5)
C33 0.019(7) 0.030(6) 0.023(6) -0.001(5) 0.015(5) -0.011(5)
C34 0.033(7) 0.043(7) 0.042(7) -0.013(6) 0.012(6) -0.003(5)
C35 0.038(7) 0.053(8) 0.033(6) -0.010(5) 0.003(5) -0.007(6)
C36 0.056(8) 0.025(6) 0.036(6) 0.003(5) 0.004(6) -0.009(6)
C37 0.023(6) 0.044(6) 0.027(5) 0.001(5) 0.009(5) -0.005(5)
C38 0.065(11) 0.031(7) 0.106(13) 0.004(7) 0.054(10) 0.007(7)
C39 0.097(13) 0.079(11) 0.037(7) -0.006(7) 0.011(8) 0.053(10)
C41 0.017(5) 0.038(6) 0.024(5) 0.008(4) 0.003(4) 0.003(5)
N42 0.010(4) 0.037(5) 0.023(4) -0.008(4) -0.001(3) -0.005(4)
C43 0.019(6) 0.036(6) 0.017(5) -0.012(4) -0.005(4) 0.005(4)
C44 0.023(6) 0.044(6) 0.016(5) -0.010(5) 0.002(5) 0.004(5)
N45 0.010(4) 0.034(5) 0.021(4) -0.003(3) 0.005(3) -0.004(4)
C46 0.017(5) 0.033(6) 0.021(5) -0.008(4) -0.002(4) -0.002(4)
C47 0.015(5) 0.035(6) 0.034(6) -0.007(5) 0.005(5) -0.001(4)
C48 0.020(6) 0.054(8) 0.030(6) -0.001(5) 0.006(5) -0.003(5)
C49 0.021(7) 0.081(11) 0.032(7) -0.006(6) 0.003(6) 0.002(6)
C50 0.023(6) 0.054(7) 0.023(5) -0.010(5) 0.007(5) 0.008(5)
C51 0.017(5) 0.035(6) 0.015(5) -0.002(4) -0.003(4) 0.003(4)
C52 0.029(7) 0.038(6) 0.030(6) 0.010(5) 0.008(5) 0.002(5)
C53 0.035(7) 0.046(8) 0.067(9) -0.006(7) 0.013(7) -0.002(6)
C54 0.029(8) 0.048(9) 0.046(9) -0.002(6) 0.008(7) -0.004(6)
C55 0.020(5) 0.045(7) 0.023(5) 0.007(5) 0.003(4) 0.002(5)
C56 0.031(6) 0.046(7) 0.031(6) 0.007(5) -0.004(5) 0.011(5)
C57 0.041(8) 0.049(8) 0.050(8) -0.002(7) 0.009(7) -0.015(7)
C58 0.013(5) 0.043(6) 0.014(5) -0.001(4) 0.006(4) 0.002(5)
C59 0.023(6) 0.037(6) 0.017(5) -0.004(4) 0.005(4) -0.001(5)
C60 0.021(6) 0.041(6) 0.029(5) -0.010(5) 0.012(5) -0.002(5)
C61 0.014(5) 0.039(6) 0.028(5) -0.003(5) -0.004(4) -0.001(5)
C62 0.021(6) 0.047(7) 0.024(6) -0.005(5) 0.010(5) 0.013(5)
C63 0.017(7) 0.060(9) 0.019(6) -0.019(5) 0.006(5) 0.003(6)
C64 0.019(6) 0.032(6) 0.028(6) -0.002(4) 0.014(5) -0.003(4)
C65 0.028(7) 0.061(8) 0.033(7) 0.005(6) 0.003(6) 0.010(6)
C66 0.052(9) 0.046(8) 0.037(7) 0.007(6) -0.003(6) 0.006(7)
C67 0.013(5) 0.037(6) 0.030(5) 0.000(4) 0.004(4) 0.001(4)
C68 0.049(9) 0.042(7) 0.062(8) -0.002(6) 0.025(7) 0.006(6)
C69 0.053(8) 0.052(8) 0.031(6) -0.001(6) 0.017(6) -0.017(6)
O70 0.043(7) 0.074(8) 0.149(13) -0.058(8) 0.007(8) -0.003(6)
C71 0.064(11) 0.088(13) 0.092(13) -0.034(11) 0.032(10) -0.036(10)
C72 0.063(10) 0.060(9) 0.046(8) 0.004(7) -0.001(7) -0.007(8)
C73 0.054(10) 0.058(9) 0.042(8) -0.006(7) -0.008(7) 0.008(7)
C74 0.061(11) 0.076(13) 0.113(15) -0.053(12) -0.004(11) 0.007(10)
O75 0.065(7) 0.060(6) 0.059(6) 0.021(5) -0.003(5) -0.020(5)
C76 0.060(10) 0.034(7) 0.071(10) 0.003(7) -0.002(8) 0.000(7)
C77 0.057(10) 0.054(9) 0.061(9) -0.005(7) 0.005(8) 0.001(7)
C78 0.048(8) 0.065(9) 0.047(8) 0.002(7) 0.012(7) -0.007(7)
C79 0.029(7) 0.098(13) 0.062(9) 0.017(9) -0.008(7) -0.008(8)
O80 0.037(5) 0.055(6) 0.059(6) 0.006(5) 0.001(5) 0.000(5)
C81 0.045(9) 0.069(10) 0.038(7) -0.001(6) 0.006(7) 0.012(7)
C82 0.041(9) 0.077(10) 0.069(11) -0.006(8) 0.016(8) 0.018(8)
C83 0.040(8) 0.056(8) 0.044(7) 0.000(6) 0.006(6) 0.010(6)
C84 0.053(9) 0.035(7) 0.054(9) 0.006(6) -0.004(7) -0.010(6)

loop_
_atom_type_symbol
_atom_type_description
_atom_type_scat_dispersion_real
_atom_type_scat_dispersion_imag
_atom_type_scat_source
C C 0.0033 0.0016 'International Tables Vol C Tables 4.2.6.8 and 6.1.1.4'
H H 0.0000 0.0000 'International Tables Vol C Tables 4.2.6.8 and 6.1.1.4'
N N 0.0061 0.0033 'International Tables Vol C Tables 4.2.6.8 and 6.1.1.4'
O O 0.0106 0.0060 'International Tables Vol C Tables 4.2.6.8 and 6.1.1.4'
Au Au -2.0133 8.8022 'International Tables Vol C Tables 4.2.6.8 and 6.1.1.4'

loop_
_geom_angle_atom_site_label_1
_geom_angle_atom_site_label_2
_geom_angle_atom_site_label_3
_geom_angle
C11 Au1 C2 172.9(4)
C2 C1 C5 176.4(11)
C4 Au2 C41 173.4(4)
C1 C2 Au1 164.7(9)
C4 C3 C7 175.1(10)
C3 C4 Au2 165.8(8)
C10 C5 C1 121.5(11)
C10 C5 C6 118.4(10)
C1 C5 C6 120.1(10)
C7 C6 C5 120.5(10)
C7 C6 H6A 119.8
C5 C6 H6A 119.8
C8 C7 C6 119.8(10)
C8 C7 C3 120.8(9)
C6 C7 C3 119.3(10)
C7 C8 C9 119.6(10)
C7 C8 H8A 120.2
C9 C8 H8A 120.2
C10 C9 C8 120.3(11)
C10 C9 H9A 119.9
C8 C9 H9A 119.9
C9 C10 C5 121.4(11)
C9 C10 H10A 119.3
C5 C10 H10A 119.3
N15 C11 N12 104.7(8)
N15 C11 Au1 126.0(7)
N12 C11 Au1 129.3(7)
C11 N12 C13 110.6(8)
C11 N12 C16 123.2(8)
C13 N12 C16 125.9(9)
C14 C13 N12 107.1(10)
C14 C13 H13A 126.4
N12 C13 H13A 126.4
C13 C14 N15 106.6(10)
C13 C14 H14A 126.7
N15 C14 H14A 126.7
C11 N15 C14 111.0(8)
C11 N15 C28 123.5(8)
C14 N15 C28 125.5(8)
C21 C16 C17 125.1(10)
C21 C16 N12 117.7(9)
C17 C16 N12 117.2(10)
C18 C17 C16 115.9(11)
C18 C17 C22 120.4(10)
C16 C17 C22 123.7(10)
C19 C18 C17 120.8(11)
C19 C18 H18A 119.6
C17 C18 H18A 119.6
C20 C19 C18 121.0(10)
C20 C19 H19A 119.5
C18 C19 H19A 119.5
C19 C20 C21 121.8(11)
C19 C20 H20A 119.1
C21 C20 H20A 119.1
C16 C21 C20 115.3(10)
C16 C21 C25 122.5(10)
C20 C21 C25 122.2(11)
C23 C22 C17 111.5(11)
C23 C22 C24 109.9(12)
C17 C22 C24 111.7(11)
C23 C22 H22A 107.8
C17 C22 H22A 107.9
C24 C22 H22A 107.9
C22 C23 H23A 109.5
C22 C23 H23B 109.5
H23A C23 H23B 109.5
C22 C23 H23C 109.5
H23A C23 H23C 109.5
H23B C23 H23C 109.5
C22 C24 H24A 109.5
C22 C24 H24B 109.5
H24A C24 H24B 109.5
C22 C24 H24C 109.5
H24A C24 H24C 109.5
H24B C24 H24C 109.5
C21 C25 C26 112.6(10)
C21 C25 C27 109.6(10)
C26 C25 C27 108.6(10)
C21 C25 H25A 108.7
C26 C25 H25A 108.7
C27 C25 H25A 108.7
C25 C26 H26A 109.5
C25 C26 H26B 109.5
H26A C26 H26B 109.5
C25 C26 H26C 109.5
H26A C26 H26C 109.5
H26B C26 H26C 109.5
C25 C27 H27A 109.5
C25 C27 H27B 109.5
H27A C27 H27B 109.5
C25 C27 H27C 109.5
H27A C27 H27C 109.5
H27B C27 H27C 109.5
C33 C28 C29 123.3(10)
C33 C28 N15 119.0(9)
C29 C28 N15 117.7(9)
C28 C29 C30 116.1(9)
C28 C29 C34 123.1(10)
C30 C29 C34 120.8(10)
C31 C30 C29 121.9(10)
C31 C30 H30A 119.0
C29 C30 H30A 119.0
C30 C31 C32 121.0(10)
C30 C31 H31A 119.5
C32 C31 H31A 119.5
C31 C32 C33 119.4(10)
C31 C32 H32A 120.3
C33 C32 H32A 120.3
C28 C33 C32 118.2(11)
C28 C33 C37 121.6(10)
C32 C33 C37 120.1(10)
C35 C34 C29 110.7(10)
C35 C34 C36 109.7(10)
C29 C34 C36 112.0(10)
C35 C34 H34A 108.1
C29 C34 H34A 108.1
C36 C34 H34A 108.1
C34 C35 H35A 109.5
C34 C35 H35B 109.5
H35A C35 H35B 109.5
C34 C35 H35C 109.5
H35A C35 H35C 109.5
H35B C35 H35C 109.5
C34 C36 H36A 109.5
C34 C36 H36B 109.5
H36A C36 H36B 109.5
C34 C36 H36C 109.5
H36A C36 H36C 109.5
H36B C36 H36C 109.5
C38 C37 C39 110.7(12)
C38 C37 C33 114.1(9)
C39 C37 C33 108.0(10)
C38 C37 H37A 107.9
C39 C37 H37A 107.9
C33 C37 H37A 107.9
C37 C38 H38A 109.5
C37 C38 H38B 109.5
H38A C38 H38B 109.5
C37 C38 H38C 109.5
H38A C38 H38C 109.5
H38B C38 H38C 109.5
C37 C39 H39A 109.5
C37 C39 H39B 109.5
H39A C39 H39B 109.5
C37 C39 H39C 109.5
H39A C39 H39C 109.5
H39B C39 H39C 109.5
N45 C41 N42 104.2(9)
N45 C41 Au2 123.9(7)
N42 C41 Au2 131.8(7)
C41 N42 C43 111.3(8)
C41 N42 C46 123.4(8)
C43 N42 C46 125.3(8)
C44 C43 N42 107.0(9)
C44 C43 H43A 126.5
N42 C43 H43A 126.5
C43 C44 N45 106.5(9)
C43 C44 H44A 126.7
N45 C44 H44A 126.7
C41 N45 C44 111.0(8)
C41 N45 C58 123.3(8)
C44 N45 C58 125.6(8)
C51 C46 C47 124.0(9)
C51 C46 N42 119.0(9)
C47 C46 N42 116.9(9)
C46 C47 C48 115.5(10)
C46 C47 C52 123.2(9)
C48 C47 C52 121.2(10)
C49 C48 C47 121.4(11)
C49 C48 H48A 119.3
C47 C48 H48A 119.3
C48 C49 C50 122.0(12)
C48 C49 H49A 119.0
C50 C49 H49A 119.0
C51 C50 C49 118.7(12)
C51 C50 H50A 120.6
C49 C50 H50A 120.6
C50 C51 C46 118.3(10)
C50 C51 C55 118.9(10)
C46 C51 C55 122.5(9)
C54 C52 C47 112.6(10)
C54 C52 C53 109.0(10)
C47 C52 C53 112.4(11)
C54 C52 H52A 107.5
C47 C52 H52A 107.5
C53 C52 H52A 107.5
C52 C53 H53A 109.5
C52 C53 H53B 109.5
H53A C53 H53B 109.5
C52 C53 H53C 109.5
H53A C53 H53C 109.5
H53B C53 H53C 109.5
C52 C54 H54A 109.5
C52 C54 H54B 109.5
H54A C54 H54B 109.5
C52 C54 H54C 109.5
H54A C54 H54C 109.5
H54B C54 H54C 109.5
C57 C55 C56 111.9(11)
C57 C55 C51 111.7(9)
C56 C55 C51 112.1(9)
C57 C55 H55A 106.9
C56 C55 H55A 106.9
C51 C55 H55A 106.9
C55 C56 H56A 109.5
C55 C56 H56B 109.5
H56A C56 H56B 109.5
C55 C56 H56C 109.5
H56A C56 H56C 109.5
H56B C56 H56C 109.5
C55 C57 H57A 109.5
C55 C57 H57B 109.5
H57A C57 H57B 109.5
C55 C57 H57C 109.5
H57A C57 H57C 109.5
H57B C57 H57C 109.5
C63 C58 C59 125.1(11)
C63 C58 N45 117.7(10)
C59 C58 N45 117.2(10)
C58 C59 C60 116.4(10)
C58 C59 C64 123.6(9)
C60 C59 C64 120.0(10)
C61 C60 C59 120.9(11)
C61 C60 H60A 119.5
C59 C60 H60A 119.5
C62 C61 C60 120.9(10)
C62 C61 H61A 119.6
C60 C61 H61A 119.6
C61 C62 C63 120.3(11)
C61 C62 H62A 119.8
C63 C62 H62A 119.8
C58 C63 C62 116.4(12)
C58 C63 C67 123.9(11)
C62 C63 C67 119.6(11)
C59 C64 C65 110.0(9)
C59 C64 C66 111.4(10)
C65 C64 C66 112.4(10)
C59 C64 H64A 107.6
C65 C64 H64A 107.6
C66 C64 H64A 107.6
C64 C65 H65A 109.5
C64 C65 H65B 109.5
H65A C65 H65B 109.5
C64 C65 H65C 109.5
H65A C65 H65C 109.5
H65B C65 H65C 109.5
C64 C66 H66A 109.5
C64 C66 H66B 109.5
H66A C66 H66B 109.5
C64 C66 H66C 109.5
H66A C66 H66C 109.5
H66B C66 H66C 109.5
C68 C67 C69 111.7(10)
C68 C67 C63 113.5(9)
C69 C67 C63 109.0(10)
C68 C67 H67A 107.5
C69 C67 H67A 107.5
C63 C67 H67A 107.5
C67 C68 H68A 109.5
C67 C68 H68B 109.5
H68A C68 H68B 109.5
C67 C68 H68C 109.5
H68A C68 H68C 109.5
H68B C68 H68C 109.5
C67 C69 H69A 109.5
C67 C69 H69B 109.5
H69A C69 H69B 109.5
C67 C69 H69C 109.5
H69A C69 H69C 109.5
H69B C69 H69C 109.5
C74 O70 C71 108.5(13)
O70 C71 C72 107.1(13)
O70 C71 H71A 110.3
C72 C71 H71A 110.3
O70 C71 H71B 110.3
C72 C71 H71B 110.3
H71A C71 H71B 108.6
C73 C72 C71 103.6(13)
C73 C72 H72A 111.0
C71 C72 H72A 111.0
C73 C72 H72B 111.0
C71 C72 H72B 111.0
H72A C72 H72B 109.0
C72 C73 C74 103.3(13)
C72 C73 H73A 111.1
C74 C73 H73A 111.1
C72 C73 H73B 111.1
C74 C73 H73B 111.1
H73A C73 H73B 109.1
O70 C74 C73 103.5(14)
O70 C74 H74A 111.1
C73 C74 H74A 111.1
O70 C74 H74B 111.1
C73 C74 H74B 111.1
H74A C74 H74B 109.0
C76 O75 C79 103.6(11)
O75 C76 C77 109.8(12)
O75 C76 H76A 109.7
C77 C76 H76A 109.7
O75 C76 H76B 109.7
C77 C76 H76B 109.7
H76A C76 H76B 108.2
C76 C77 C78 103.3(13)
C76 C77 H77A 111.1
C78 C77 H77A 111.1
C76 C77 H77B 111.1
C78 C77 H77B 111.1
H77A C77 H77B 109.1
C79 C78 C77 102.6(14)
C79 C78 H78A 111.2
C77 C78 H78A 111.3
C79 C78 H78B 111.2
C77 C78 H78B 111.3
H78A C78 H78B 109.2
O75 C79 C78 105.8(12)
O75 C79 H79A 110.6
C78 C79 H79A 110.6
O75 C79 H79B 110.6
C78 C79 H79B 110.6
H79A C79 H79B 108.7
C81 O80 C84 104.5(11)
O80 C81 C82 104.7(11)
O80 C81 H81A 110.8
C82 C81 H81A 110.8
O80 C81 H81B 110.8
C82 C81 H81B 110.8
H81A C81 H81B 108.9
C83 C82 C81 102.0(12)
C83 C82 H82A 111.4
C81 C82 H82A 111.4
C83 C82 H82B 111.4
C81 C82 H82B 111.4
H82A C82 H82B 109.2
C82 C83 C84 105.7(11)
C82 C83 H83A 110.6
C84 C83 H83A 110.6
C82 C83 H83B 110.6
C84 C83 H83B 110.6
H83A C83 H83B 108.7
O80 C84 C83 107.4(11)
O80 C84 H84A 110.2
C83 C84 H84A 110.2
O80 C84 H84B 110.2
C83 C84 H84B 110.2
H84A C84 H84B 108.5

loop_
_geom_bond_atom_site_label_1
_geom_bond_atom_site_label_2
_geom_bond_distance
Au1 C11 1.998(10)
Au1 C2 2.003(12)
C1 C2 1.228(16)
C1 C5 1.410(16)
Au2 C4 1.982(11)
Au2 C41 2.040(11)
C3 C4 1.193(15)
C3 C7 1.457(15)
C5 C10 1.398(16)
C5 C6 1.419(16)
C6 C7 1.406(15)
C6 H6A 0.9500
C7 C8 1.403(15)
C8 C9 1.408(16)
C8 H8A 0.9500
C9 C10 1.384(16)
C9 H9A 0.9500
C10 H10A 0.9500
C11 N15 1.355(12)
C11 N12 1.356(12)
N12 C13 1.394(14)
N12 C16 1.452(13)
C13 C14 1.337(17)
C13 H13A 0.9500
C14 N15 1.394(14)
C14 H14A 0.9500
N15 C28 1.440(12)
C16 C21 1.399(17)
C16 C17 1.403(15)
C17 C18 1.398(15)
C17 C22 1.512(17)
C18 C19 1.397(18)
C18 H18A 0.9500
C19 C20 1.358(16)
C19 H19A 0.9500
C20 C21 1.412(15)
C20 H20A 0.9500
C21 C25 1.476(16)
C22 C23 1.510(18)
C22 C24 1.57(2)
C22 H22A 1.0000
C23 H23A 0.9800
C23 H23B 0.9800
C23 H23C 0.9800
C24 H24A 0.9800
C24 H24B 0.9800
C24 H24C 0.9800
C25 C26 1.529(17)
C25 C27 1.579(18)
C25 H25A 1.0000
C26 H26A 0.9800
C26 H26B 0.9800
C26 H26C 0.9800
C27 H27A 0.9800
C27 H27B 0.9800
C27 H27C 0.9800
C28 C33 1.387(16)
C28 C29 1.399(15)
C29 C30 1.406(16)
C29 C34 1.525(16)
C30 C31 1.358(15)
C30 H30A 0.9500
C31 C32 1.391(16)
C31 H31A 0.9500
C32 C33 1.403(18)
C32 H32A 0.9500
C33 C37 1.541(16)
C34 C35 1.524(15)
C34 C36 1.534(17)
C34 H34A 1.0000
C35 H35A 0.9800
C35 H35B 0.9800
C35 H35C 0.9800
C36 H36A 0.9800
C36 H36B 0.9800
C36 H36C 0.9800
C37 C38 1.524(16)
C37 C39 1.533(16)
C37 H37A 1.0000
C38 H38A 0.9800
C38 H38B 0.9800
C38 H38C 0.9800
C39 H39A 0.9800
C39 H39B 0.9800
C39 H39C 0.9800
C41 N45 1.362(13)
C41 N42 1.360(13)
N42 C43 1.374(13)
N42 C46 1.452(13)
C43 C44 1.353(16)
C43 H43A 0.9500
C44 N45 1.384(14)
C44 H44A 0.9500
N45 C58 1.460(13)
C46 C51 1.395(15)
C46 C47 1.400(15)
C47 C48 1.409(15)
C47 C52 1.511(16)
C48 C49 1.350(19)
C48 H48A 0.9500
C49 C50 1.412(18)
C49 H49A 0.9500
C50 C51 1.377(15)
C50 H50A 0.9500
C51 C55 1.544(14)
C52 C54 1.503(19)
C52 C53 1.542(17)
C52 H52A 1.0000
C53 H53A 0.9800
C53 H53B 0.9800
C53 H53C 0.9800
C54 H54A 0.9800
C54 H54B 0.9800
C54 H54C 0.9800
C55 C57 1.501(17)
C55 C56 1.532(14)
C55 H55A 1.0000
C56 H56A 0.9800
C56 H56B 0.9800
C56 H56C 0.9800
C57 H57A 0.9800
C57 H57B 0.9800
C57 H57C 0.9800
C58 C63 1.372(18)
C58 C59 1.385(15)
C59 C60 1.408(14)
C59 C64 1.510(16)
C60 C61 1.379(16)
C60 H60A 0.9500
C61 C62 1.374(16)
C61 H61A 0.9500
C62 C63 1.428(18)
C62 H62A 0.9500
C63 C67 1.530(17)
C64 C65 1.523(15)
C64 C66 1.551(17)
C64 H64A 1.0000
C65 H65A 0.9800
C65 H65B 0.9800
C65 H65C 0.9800
C66 H66A 0.9800
C66 H66B 0.9800
C66 H66C 0.9800
C67 C68 1.512(16)
C67 C69 1.524(14)
C67 H67A 1.0000
C68 H68A 0.9800
C68 H68B 0.9800
C68 H68C 0.9800
C69 H69A 0.9800
C69 H69B 0.9800
C69 H69C 0.9800
O70 C74 1.398(19)
O70 C71 1.399(19)
C71 C72 1.52(2)
C71 H71A 0.9900
C71 H71B 0.9900
C72 C73 1.47(2)
C72 H72A 0.9900
C72 H72B 0.9900
C73 C74 1.51(2)
C73 H73A 0.9900
C73 H73B 0.9900
C74 H74A 0.9900
C74 H74B 0.9900
O75 C76 1.425(18)
O75 C79 1.44(2)
C76 C77 1.48(2)
C76 H76A 0.9900
C76 H76B 0.9900
C77 C78 1.53(2)
C77 H77A 0.9900
C77 H77B 0.9900
C78 C79 1.478(19)
C78 H78A 0.9900
C78 H78B 0.9900
C79 H79A 0.9900
C79 H79B 0.9900
O80 C81 1.412(17)
O80 C84 1.416(16)
C81 C82 1.55(2)
C81 H81A 0.9900
C81 H81B 0.9900
C82 C83 1.46(2)
C82 H82A 0.9900
C82 H82B 0.9900
C83 C84 1.523(19)
C83 H83A 0.9900
C83 H83B 0.9900
C84 H84A 0.9900
C84 H84B 0.9900

loop_
_geom_torsion_atom_site_label_1
_geom_torsion_atom_site_label_2
_geom_torsion_atom_site_label_3
_geom_torsion_atom_site_label_4
_geom_torsion
C10 C5 C6 C7 -0.5(15)
C1 C5 C6 C7 -179.7(8)
C5 C6 C7 C8 0.8(16)
C5 C6 C7 C3 -177.0(8)
C6 C7 C8 C9 -0.4(16)
C3 C7 C8 C9 177.4(10)
C7 C8 C9 C10 -0.3(17)
C8 C9 C10 C5 0.6(17)
C1 C5 C10 C9 179.0(10)
C6 C5 C10 C9 -0.2(15)
N15 C11 N12 C13 1.0(11)
Au1 C11 N12 C13 -176.6(8)
N15 C11 N12 C16 174.8(9)
Au1 C11 N12 C16 -2.8(15)
C11 N12 C13 C14 -1.0(13)
C16 N12 C13 C14 -174.6(10)
N12 C13 C14 N15 0.6(13)
N12 C11 N15 C14 -0.7(11)
Au1 C11 N15 C14 177.1(8)
N12 C11 N15 C28 -179.2(9)
Au1 C11 N15 C28 -1.5(14)
C13 C14 N15 C11 0.1(13)
C13 C14 N15 C28 178.6(10)
C11 N12 C16 C21 -91.2(13)
C13 N12 C16 C21 81.6(14)
C11 N12 C16 C17 88.5(12)
C13 N12 C16 C17 -98.7(13)
C21 C16 C17 C18 0.5(17)
N12 C16 C17 C18 -179.2(9)
C21 C16 C17 C22 179.9(11)
N12 C16 C17 C22 0.2(16)
C16 C17 C18 C19 -2.4(17)
C22 C17 C18 C19 178.2(12)
C17 C18 C19 C20 3(2)
C18 C19 C20 C21 -2(2)
C17 C16 C21 C20 0.6(17)
N12 C16 C21 C20 -179.7(9)
C17 C16 C21 C25 179.3(10)
N12 C16 C21 C25 -1.0(16)
C19 C20 C21 C16 0.2(17)
C19 C20 C21 C25 -178.5(12)
C18 C17 C22 C23 -57.7(15)
C16 C17 C22 C23 123.0(12)
C18 C17 C22 C24 65.8(15)
C16 C17 C22 C24 -113.6(13)
C16 C21 C25 C26 -121.6(12)
C20 C21 C25 C26 56.9(15)
C16 C21 C25 C27 117.4(13)
C20 C21 C25 C27 -64.1(15)
C11 N15 C28 C33 -100.3(12)
C14 N15 C28 C33 81.4(13)
C11 N15 C28 C29 78.0(12)
C14 N15 C28 C29 -100.3(13)
C33 C28 C29 C30 -1.0(16)
N15 C28 C29 C30 -179.2(9)
C33 C28 C29 C34 179.4(11)
N15 C28 C29 C34 1.2(15)
C28 C29 C30 C31 -1.1(16)
C34 C29 C30 C31 178.5(10)
C29 C30 C31 C32 1.2(17)
C30 C31 C32 C33 0.8(17)
C29 C28 C33 C32 2.9(17)
N15 C28 C33 C32 -178.9(9)
C29 C28 C33 C37 178.8(10)
N15 C28 C33 C37 -3.1(16)
C31 C32 C33 C28 -2.7(17)
C31 C32 C33 C37 -178.6(10)
C28 C29 C34 C35 113.8(12)
C30 C29 C34 C35 -65.8(15)
C28 C29 C34 C36 -123.5(12)
C30 C29 C34 C36 56.9(14)
C28 C33 C37 C38 -126.3(13)
C32 C33 C37 C38 49.4(16)
C28 C33 C37 C39 110.1(14)
C32 C33 C37 C39 -74.2(14)
N45 C41 N42 C43 -0.9(12)
Au2 C41 N42 C43 -178.2(8)
N45 C41 N42 C46 179.0(9)
Au2 C41 N42 C46 1.6(15)
C41 N42 C43 C44 1.7(13)
C46 N42 C43 C44 -178.1(10)
N42 C43 C44 N45 -1.8(12)
N42 C41 N45 C44 -0.3(12)
Au2 C41 N45 C44 177.3(8)
N42 C41 N45 C58 -176.5(9)
Au2 C41 N45 C58 1.1(14)
C43 C44 N45 C41 1.3(13)
C43 C44 N45 C58 177.4(10)
C41 N42 C46 C51 -97.9(12)
C43 N42 C46 C51 81.9(13)
C41 N42 C46 C47 84.8(12)
C43 N42 C46 C47 -95.4(12)
C51 C46 C47 C48 1.6(15)
N42 C46 C47 C48 178.7(9)
C51 C46 C47 C52 178.2(11)
N42 C46 C47 C52 -4.7(15)
C46 C47 C48 C49 0.9(17)
C52 C47 C48 C49 -175.8(12)
C47 C48 C49 C50 -3(2)
C48 C49 C50 C51 2(2)
C49 C50 C51 C46 0.4(17)
C49 C50 C51 C55 173.4(11)
C47 C46 C51 C50 -2.3(16)
N42 C46 C51 C50 -179.3(9)
C47 C46 C51 C55 -174.9(10)
N42 C46 C51 C55 8.0(15)
C46 C47 C52 C54 -111.1(12)
C48 C47 C52 C54 65.3(15)
C46 C47 C52 C53 125.3(12)
C48 C47 C52 C53 -58.3(14)
C50 C51 C55 C57 -80.1(13)
C46 C51 C55 C57 92.6(13)
C50 C51 C55 C56 46.4(14)
C46 C51 C55 C56 -141.0(11)
C41 N45 C58 C63 -102.6(13)
C44 N45 C58 C63 81.8(13)
C41 N45 C58 C59 76.5(12)
C44 N45 C58 C59 -99.2(13)
C63 C58 C59 C60 -1.1(16)
N45 C58 C59 C60 179.9(8)
C63 C58 C59 C64 -179.5(10)
N45 C58 C59 C64 1.6(14)
C58 C59 C60 C61 2.6(14)
C64 C59 C60 C61 -179.1(9)
C59 C60 C61 C62 -1.8(16)
C60 C61 C62 C63 -0.6(16)
C59 C58 C63 C62 -1.0(17)
N45 C58 C63 C62 177.9(9)
C59 C58 C63 C67 -178.0(10)
N45 C58 C63 C67 1.0(16)
C61 C62 C63 C58 1.9(16)
C61 C62 C63 C67 179.0(10)
C58 C59 C64 C65 105.7(11)
C60 C59 C64 C65 -72.6(13)
C58 C59 C64 C66 -129.0(11)
C60 C59 C64 C66 52.8(12)
C58 C63 C67 C68 -144.8(12)
C62 C63 C67 C68 38.4(15)
C58 C63 C67 C69 90.0(14)
C62 C63 C67 C69 -86.8(13)
C74 O70 C71 C72 -19(2)
O70 C71 C72 C73 -5(2)
C71 C72 C73 C74 25.2(17)
C71 O70 C74 C73 35(2)
C72 C73 C74 O70 -37.2(18)
C79 O75 C76 C77 -25.3(16)
O75 C76 C77 C78 3.0(17)
C76 C77 C78 C79 19.8(15)
C76 O75 C79 C78 38.5(15)
C77 C78 C79 O75 -36.2(15)
C84 O80 C81 C82 -40.1(14)
O80 C81 C82 C83 35.0(15)
C81 C82 C83 C84 -16.3(15)
C81 O80 C84 C83 29.7(14)
C82 C83 C84 O80 -6.9(16)
